data_4113965
loop_
_publ_author_name
'Rachel C. Linck'
'Cameron W. Spahn'
'Thomas B. Rauchfuss'
'Scott R. Wilson'

_publ_contact_author_address
;
Department of Chemistry
University of Illinois at Urbana-Champaign
600 South Matthews Avenue
Urbana
IL 61801
USA
;
_publ_contact_author_email rauchfuz@uiuc.edu
_publ_contact_author_fax '1 217 333 2685'
_publ_contact_author_name 'Prof. Thomas B. Rauchfuss'
_publ_contact_author_phone '1 217 333 7355'
_publ_section_title
;
 Structural Analogues of the Bimetallic Reaction Center in Acetyl CoA
 Synthase: A Ni-Ni Model with Bound CO
;
_journal_name_full 'Journal of the American Chemical Society'
_journal_page_first 8700
_journal_page_last 8701
_journal_paper_doi 10.1021/ja035606c
_journal_volume 125
_journal_year 2003
_chemical_formula_moiety 'C8 H12 N2 Ni O2 S2, 2(C8 H20 N)'
_chemical_formula_sum 'C24 H52 N4 Ni O2 S2'
_chemical_formula_weight 551.53
_chemical_name_systematic
; 
? 
;
_space_group_IT_number 15
_symmetry_cell_setting monoclinic
_symmetry_space_group_name_Hall '-C 2yc'
_symmetry_space_group_name_H-M 'C 1 2/c 1'
_atom_sites_solution_hydrogens geom
_atom_sites_solution_primary direct
_atom_sites_solution_secondary difmap
_audit_creation_method SHELXL-97
_audit_update_record
; 
2003-04-15 data and text added, rcl 
;
_cell_angle_alpha 90.00
_cell_angle_beta 108.521(6)
_cell_angle_gamma 90.00
_cell_formula_units_Z 4
_cell_length_a 16.743(6)
_cell_length_b 9.407(4)
_cell_length_c 19.014(7)
_cell_measurement_reflns_used 972
_cell_measurement_temperature 193(2)
_cell_measurement_theta_max 28.27
_cell_measurement_theta_min 2.59
_cell_volume 2839.6(19)
_computing_cell_refinement 'SAINT V6.22 (Bruker, 2001)'
_computing_data_collection 'SMART V5.625 (Bruker, 2001)'
_computing_data_reduction 'SAINT V6.22 (Bruker, 2001)'
_computing_molecular_graphics 'SHELXTL V6.10 (Bruker, 2001)'
_computing_publication_material 'CIFTAB (Sheldrick, 2001)'
_computing_structure_refinement 'SHELXTL V6.10 (Bruker, 2001)'
_computing_structure_solution 'SHELXTL V6.10 (Bruker, 2001)'
_diffrn_ambient_temperature 193(2)
_diffrn_measured_fraction_theta_full 1.000
_diffrn_measured_fraction_theta_max 1.000
_diffrn_measurement_device 'Siemens Platform/CCD'
_diffrn_measurement_method 'profile data from \w scans'
_diffrn_radiation_monochromator graphite
_diffrn_radiation_source 'normal-focus sealed tube'
_diffrn_radiation_type MoK\a
_diffrn_radiation_wavelength 0.71073
_diffrn_radiation_wavelength_id p63uas
_diffrn_reflns_av_R_equivalents 0.0236
_diffrn_reflns_av_sigmaI/netI 0.0165
_diffrn_reflns_limit_h_max 20
_diffrn_reflns_limit_h_min -20
_diffrn_reflns_limit_k_max 11
_diffrn_reflns_limit_k_min -11
_diffrn_reflns_limit_l_max 22
_diffrn_reflns_limit_l_min -22
_diffrn_reflns_number 14458
_diffrn_reflns_theta_full 25.36
_diffrn_reflns_theta_max 25.36
_diffrn_reflns_theta_min 2.26
_diffrn_standards_decay_% 0.5
_diffrn_standards_interval_time 329
_diffrn_standards_number 189
_exptl_absorpt_coefficient_mu 0.857
_exptl_absorpt_correction_T_max 0.9359
_exptl_absorpt_correction_T_min 0.6604
_exptl_absorpt_correction_type integration
_exptl_absorpt_process_details '(Bruker, 2001)'
_exptl_crystal_colour red
_exptl_crystal_density_diffrn 1.290
_exptl_crystal_description tabular
_exptl_crystal_F_000 1200
_exptl_crystal_id p63uas
_exptl_crystal_preparation
; 
The data crystal was mounted using oil (Parantone-N, Exxon) to a 
0.3 mm cryo-loop (Hampton Research) with the (1 -1 0) scattering 
planes roughly normal to the spindle axis. 
;
_exptl_crystal_size_max 0.42
_exptl_crystal_size_mid 0.40
_exptl_crystal_size_min 0.08
_refine_diff_density_max 0.215
_refine_diff_density_min -0.162
_refine_diff_density_rms 0.039
_refine_ls_extinction_coef 0.00089(15)
_refine_ls_extinction_expression Fc^*^=kFc[1+0.001xFc^2^\l^3^/sin(2\q)]^-1/4^
_refine_ls_extinction_method SHELXL
_refine_ls_goodness_of_fit_ref 1.081
_refine_ls_hydrogen_treatment noref
_refine_ls_matrix_type full
_refine_ls_number_parameters 155
_refine_ls_number_reflns 2612
_refine_ls_number_restraints 0
_refine_ls_restrained_S_all 1.081
_refine_ls_R_factor_all 0.0290
_refine_ls_R_factor_gt 0.0254
_refine_ls_shift/su_max 0.000
_refine_ls_shift/su_mean 0.000
_refine_ls_structure_factor_coef Fsqd
_refine_ls_weighting_details 'calc w=1/[\s^2^(Fo^2^)+(0.0313P)^2^+1.8350P] where P=(Fo^2^+2Fc^2^)/3'
_refine_ls_weighting_scheme calc
_refine_ls_wR_factor_gt 0.0638
_refine_ls_wR_factor_ref 0.0657
_reflns_number_gt 2374
_reflns_number_total 2612
_reflns_threshold_expression >2sigma(I)
_cod_data_source_file ja035606csi20030417_110923.cif
_cod_data_source_block p63uas
_cod_original_cell_volume 2839.5(18)
_cod_original_sg_symbol_Hall '-C 2yc '
_cod_original_sg_symbol_H-M 'C 2/c '
_cod_database_code 4113965

loop_
_symmetry_equiv_pos_as_xyz
'x, y, z'
'-x, y, -z+1/2'
'x+1/2, y+1/2, z'
'-x+1/2, y+1/2, -z+1/2'
'-x, -y, -z'
'x, -y, z-1/2'
'-x+1/2, -y+1/2, -z'
'x+1/2, -y+1/2, z-1/2'

loop_
_atom_site_label
_atom_site_type_symbol
_atom_site_fract_x
_atom_site_fract_y
_atom_site_fract_z
_atom_site_U_iso_or_equiv
_atom_site_adp_type
_atom_site_occupancy
_atom_site_symmetry_multiplicity
_atom_site_calc_flag
_atom_site_refinement_flags
C1 C 0.16552(10) 0.85014(18) 0.38331(9) 0.0401(4) Uani 1 1 d .
H1A H 0.2086 0.8091 0.3637 0.048 Uiso 1 1 calc R
H1B H 0.1928 0.9265 0.4186 0.048 Uiso 1 1 calc R
C2 C 0.13505(10) 0.73527(17) 0.42468(9) 0.0350(4) Uani 1 1 d .
H2A H 0.0848 0.7706 0.4361 0.042 Uiso 1 1 calc R
H2B H 0.1796 0.7164 0.4724 0.042 Uiso 1 1 calc R
C3 C 0.11266(9) 0.59675(16) 0.38176(8) 0.0307(3) Uani 1 1 d .
C4 C 0.04587(10) 0.46465(16) 0.27297(8) 0.0354(4) Uani 1 1 d .
H4A H 0.0574 0.3866 0.3098 0.043 Uiso 1 1 calc R
H4B H 0.0814 0.4503 0.2407 0.043 Uiso 1 1 calc R
C5 C 0.37788(10) 0.41343(16) 0.37842(9) 0.0343(3) Uani 1 1 d .
H5A H 0.4393 0.4222 0.4033 0.041 Uiso 1 1 calc R
H5B H 0.3684 0.4065 0.3244 0.041 Uiso 1 1 calc R
C6 C 0.33592(12) 0.54670(18) 0.39318(10) 0.0439(4) Uani 1 1 d .
H6A H 0.2750 0.5399 0.3686 0.066 Uiso 1 1 calc R
H6B H 0.3581 0.6291 0.3738 0.066 Uiso 1 1 calc R
H6C H 0.3474 0.5578 0.4467 0.066 Uiso 1 1 calc R
C7 C 0.35314(10) 0.28473(17) 0.48530(8) 0.0319(3) Uani 1 1 d .
H7A H 0.3127 0.3575 0.4905 0.038 Uiso 1 1 calc R
H7B H 0.3352 0.1922 0.5001 0.038 Uiso 1 1 calc R
C8 C 0.43903(11) 0.3204(2) 0.53825(9) 0.0486(4) Uani 1 1 d .
H8A H 0.4790 0.2456 0.5364 0.073 Uiso 1 1 calc R
H8B H 0.4360 0.3275 0.5887 0.073 Uiso 1 1 calc R
H8C H 0.4579 0.4114 0.5240 0.073 Uiso 1 1 calc R
C9 C 0.40415(10) 0.15973(17) 0.39139(9) 0.0359(4) Uani 1 1 d .
H9A H 0.4035 0.1651 0.3392 0.043 Uiso 1 1 calc R
H9B H 0.4626 0.1787 0.4233 0.043 Uiso 1 1 calc R
C10 C 0.38095(12) 0.01025(18) 0.40641(11) 0.0456(4) Uani 1 1 d .
H10A H 0.3780 0.0045 0.4570 0.068 Uiso 1 1 calc R
H10B H 0.4237 -0.0562 0.4010 0.068 Uiso 1 1 calc R
H10C H 0.3260 -0.0146 0.3710 0.068 Uiso 1 1 calc R
C11 C 0.25581(10) 0.24795(16) 0.36124(9) 0.0343(4) Uani 1 1 d .
H11A H 0.2383 0.1593 0.3803 0.041 Uiso 1 1 calc R
H11B H 0.2215 0.3264 0.3712 0.041 Uiso 1 1 calc R
C12 C 0.23641(13) 0.2340(2) 0.27838(10) 0.0543(5) Uani 1 1 d .
H12A H 0.2465 0.3253 0.2578 0.081 Uiso 1 1 calc R
H12B H 0.1773 0.2066 0.2558 0.081 Uiso 1 1 calc R
H12C H 0.2728 0.1612 0.2678 0.081 Uiso 1 1 calc R
N1 N 0.06511(8) 0.60203(13) 0.31089(7) 0.0294(3) Uani 1 1 d .
N2 N 0.34780(7) 0.27618(13) 0.40418(7) 0.0270(3) Uani 1 1 d .
Ni1 Ni 0.0000 0.75320(3) 0.2500 0.02756(10) Uani 1 2 d S
O1 O 0.14219(7) 0.48425(13) 0.41649(6) 0.0425(3) Uani 1 1 d .
S1 S 0.08216(3) 0.92717(4) 0.30725(2) 0.04305(13) Uani 1 1 d .

loop_
_atom_site_aniso_label
_atom_site_aniso_U_11
_atom_site_aniso_U_22
_atom_site_aniso_U_33
_atom_site_aniso_U_23
_atom_site_aniso_U_13
_atom_site_aniso_U_12
C1 0.0390(9) 0.0405(9) 0.0456(9) -0.0088(7) 0.0201(8) -0.0129(7)
C2 0.0304(8) 0.0426(9) 0.0312(8) -0.0039(6) 0.0086(7) -0.0081(7)
C3 0.0271(7) 0.0361(8) 0.0330(8) 0.0012(7) 0.0154(6) -0.0033(6)
C4 0.0474(9) 0.0271(8) 0.0309(8) 0.0010(6) 0.0110(7) 0.0043(7)
C5 0.0392(8) 0.0347(8) 0.0328(8) 0.0016(6) 0.0168(7) -0.0086(7)
C6 0.0554(10) 0.0327(9) 0.0459(10) 0.0059(7) 0.0191(8) -0.0021(8)
C7 0.0387(8) 0.0337(8) 0.0270(7) 0.0007(6) 0.0155(6) -0.0009(6)
C8 0.0527(11) 0.0524(11) 0.0335(9) -0.0004(8) 0.0034(8) -0.0082(9)
C9 0.0333(8) 0.0367(9) 0.0440(9) -0.0060(7) 0.0211(7) 0.0005(7)
C10 0.0550(10) 0.0340(9) 0.0555(11) -0.0014(8) 0.0285(9) 0.0041(8)
C11 0.0273(7) 0.0378(9) 0.0374(8) -0.0047(7) 0.0096(7) -0.0048(6)
C12 0.0504(11) 0.0669(13) 0.0374(10) -0.0104(9) 0.0024(8) -0.0039(9)
N1 0.0337(6) 0.0265(6) 0.0283(6) -0.0005(5) 0.0101(5) -0.0021(5)
N2 0.0263(6) 0.0300(6) 0.0275(6) -0.0018(5) 0.0125(5) -0.0037(5)
Ni1 0.03469(16) 0.02356(15) 0.02833(16) 0.000 0.01552(12) 0.000
O1 0.0515(7) 0.0408(7) 0.0331(6) 0.0068(5) 0.0105(5) 0.0023(5)
S1 0.0609(3) 0.0289(2) 0.0407(2) -0.00449(17) 0.0181(2) -0.00934(19)

loop_
_atom_type_symbol
_atom_type_description
_atom_type_scat_dispersion_real
_atom_type_scat_dispersion_imag
_atom_type_scat_source
C C 0.0033 0.0016 'International Tables Vol C Tables 4.2.6.8 and 6.1.1.4'
H H 0.0000 0.0000 'International Tables Vol C Tables 4.2.6.8 and 6.1.1.4'
N N 0.0061 0.0033 'International Tables Vol C Tables 4.2.6.8 and 6.1.1.4'
O O 0.0106 0.0060 'International Tables Vol C Tables 4.2.6.8 and 6.1.1.4'
S S 0.1246 0.1234 'International Tables Vol C Tables 4.2.6.8 and 6.1.1.4'
Ni Ni 0.3393 1.1124 'International Tables Vol C Tables 4.2.6.8 and 6.1.1.4'

loop_
_exptl_crystal_face_index_h
_exptl_crystal_face_index_k
_exptl_crystal_face_index_l
_exptl_crystal_face_perp_dist
-1.00 0.00 1.00 0.0400
1.00 0.00 -1.00 0.0400
-1.00 -1.00 0.00 0.2100
1.00 1.00 0.00 0.2100
-2.00 0.00 -1.00 0.2300
1.00 -1.00 0.00 0.1700

loop_
_geom_angle_atom_site_label_1
_geom_angle_atom_site_label_2
_geom_angle_atom_site_label_3
_geom_angle
_geom_angle_site_symmetry_1
_geom_angle_site_symmetry_3
C2 C1 S1 113.46(11) . .
C2 C1 H1A 108.9 . .
S1 C1 H1A 108.9 . .
C2 C1 H1B 108.9 . .
S1 C1 H1B 108.9 . .
H1A C1 H1B 107.7 . .
C1 C2 C3 113.48(13) . .
C1 C2 H2A 108.9 . .
C3 C2 H2A 108.9 . .
C1 C2 H2B 108.9 . .
C3 C2 H2B 108.9 . .
H2A C2 H2B 107.7 . .
O1 C3 N1 124.75(14) . .
O1 C3 C2 116.69(14) . .
N1 C3 C2 118.55(13) . .
N1 C4 C4 108.04(10) . 2
N1 C4 H4A 110.1 . .
C4 C4 H4A 110.1 2 .
N1 C4 H4B 110.1 . .
C4 C4 H4B 110.1 2 .
H4A C4 H4B 108.4 . .
C6 C5 N2 115.11(12) . .
C6 C5 H5A 108.5 . .
N2 C5 H5A 108.5 . .
C6 C5 H5B 108.5 . .
N2 C5 H5B 108.5 . .
H5A C5 H5B 107.5 . .
C5 C6 H6A 109.5 . .
C5 C6 H6B 109.5 . .
H6A C6 H6B 109.5 . .
C5 C6 H6C 109.5 . .
H6A C6 H6C 109.5 . .
H6B C6 H6C 109.5 . .
C8 C7 N2 115.20(13) . .
C8 C7 H7A 108.5 . .
N2 C7 H7A 108.5 . .
C8 C7 H7B 108.5 . .
N2 C7 H7B 108.5 . .
H7A C7 H7B 107.5 . .
C7 C8 H8A 109.5 . .
C7 C8 H8B 109.5 . .
H8A C8 H8B 109.5 . .
C7 C8 H8C 109.5 . .
H8A C8 H8C 109.5 . .
H8B C8 H8C 109.5 . .
C10 C9 N2 115.61(13) . .
C10 C9 H9A 108.4 . .
N2 C9 H9A 108.4 . .
C10 C9 H9B 108.4 . .
N2 C9 H9B 108.4 . .
H9A C9 H9B 107.4 . .
C9 C10 H10A 109.5 . .
C9 C10 H10B 109.5 . .
H10A C10 H10B 109.5 . .
C9 C10 H10C 109.5 . .
H10A C10 H10C 109.5 . .
H10B C10 H10C 109.5 . .
C12 C11 N2 114.91(14) . .
C12 C11 H11A 108.5 . .
N2 C11 H11A 108.5 . .
C12 C11 H11B 108.5 . .
N2 C11 H11B 108.5 . .
H11A C11 H11B 107.5 . .
C11 C12 H12A 109.5 . .
C11 C12 H12B 109.5 . .
H12A C12 H12B 109.5 . .
C11 C12 H12C 109.5 . .
H12A C12 H12C 109.5 . .
H12B C12 H12C 109.5 . .
C3 N1 C4 115.65(12) . .
C3 N1 Ni1 132.45(11) . .
C4 N1 Ni1 111.07(9) . .
C9 N2 C7 111.27(12) . .
C9 N2 C11 111.33(11) . .
C7 N2 C11 106.12(11) . .
C9 N2 C5 105.96(11) . .
C7 N2 C5 111.30(11) . .
C11 N2 C5 110.96(12) . .
N1 Ni1 N1 85.49(8) 2 .
N1 Ni1 S1 172.15(4) 2 .
N1 Ni1 S1 96.09(5) . .
N1 Ni1 S1 96.09(5) 2 2
N1 Ni1 S1 172.15(4) . 2
S1 Ni1 S1 83.40(4) . 2
C1 S1 Ni1 107.50(6) . .

loop_
_geom_bond_atom_site_label_1
_geom_bond_atom_site_label_2
_geom_bond_distance
_geom_bond_site_symmetry_2
C1 C2 1.517(2) .
C1 S1 1.8117(18) .
C1 H1A 0.9900 .
C1 H1B 0.9900 .
C2 C3 1.520(2) .
C2 H2A 0.9900 .
C2 H2B 0.9900 .
C3 O1 1.2621(19) .
C3 N1 1.3306(19) .
C4 N1 1.4650(19) .
C4 C4 1.506(3) 2
C4 H4A 0.9900 .
C4 H4B 0.9900 .
C5 C6 1.506(2) .
C5 N2 1.5222(19) .
C5 H5A 0.9900 .
C5 H5B 0.9900 .
C6 H6A 0.9800 .
C6 H6B 0.9800 .
C6 H6C 0.9800 .
C7 C8 1.508(2) .
C7 N2 1.5185(19) .
C7 H7A 0.9900 .
C7 H7B 0.9900 .
C8 H8A 0.9800 .
C8 H8B 0.9800 .
C8 H8C 0.9800 .
C9 C10 1.510(2) .
C9 N2 1.5150(19) .
C9 H9A 0.9900 .
C9 H9B 0.9900 .
C10 H10A 0.9800 .
C10 H10B 0.9800 .
C10 H10C 0.9800 .
C11 C12 1.510(2) .
C11 N2 1.5199(19) .
C11 H11A 0.9900 .
C11 H11B 0.9900 .
C12 H12A 0.9800 .
C12 H12B 0.9800 .
C12 H12C 0.9800 .
N1 Ni1 1.9363(13) .
Ni1 N1 1.9363(13) 2
Ni1 S1 2.1918(7) .
Ni1 S1 2.1918(7) 2
